data_4037076
loop_
_publ_author_name
'Benmekhbi, Lotfi'
'Louafi, Fadila'
'Roisnel, Thierry'
'Hurvois, Jean-Pierre'

_publ_section_title
;
 Synthesis of Tetrahydroisoquinoline Alkaloids and Related Compounds
 through the Alkylation of Anodically Prepared \a-Amino Nitriles.
;
_journal_issue 15
_journal_name_full 'The Journal of organic chemistry'
_journal_page_first 6721
_journal_page_last 6739
_journal_paper_doi 10.1021/acs.joc.6b01419
_journal_volume 81
_journal_year 2016
_chemical_absolute_configuration ad
_chemical_compound_source 'synthesis as described'
_chemical_formula_moiety 'C26 H29 N O2'
_chemical_formula_sum 'C26 H29 N O2'
_chemical_formula_weight 387.5
_space_group_IT_number 4
_space_group_name_Hall 'P 2yb'
_space_group_name_H-M_alt 'P 1 21 1'
_symmetry_cell_setting monoclinic
_symmetry_Int_Tables_number 4
_symmetry_space_group_name_Hall 'P 2yb'
_symmetry_space_group_name_H-M 'P 1 21 1'
_atom_sites_solution_hydrogens geom
_atom_sites_solution_primary direct
_atom_sites_solution_secondary difmap
_audit_conform_dict_location ftp://ftp.iucr.org/pub/cif_core.dic
_audit_conform_dict_name cif_core.dic
_audit_conform_dict_version 2.3
_audit_creation_date 2009-11-17T12:02:13-00:00
_audit_creation_method 'WinGX routine CIF_UPDATE'
_cell_angle_alpha 90
_cell_angle_beta 92.859(2)
_cell_angle_gamma 90
_cell_formula_units_Z 2
_cell_length_a 6.2620(5)
_cell_length_b 8.1188(6)
_cell_length_c 20.3785(16)
_cell_measurement_reflns_used 4077
_cell_measurement_temperature 100(2)
_cell_measurement_theta_max 27.54
_cell_measurement_theta_min 2.7
_cell_measurement_wavelength 0.71073
_cell_volume 1034.75(14)
_computing_cell_refinement 'Bruker SMART (Bruker, 2002)'
_computing_data_collection 'Bruker SAINT (Bruker, 2002)'
_computing_data_reduction 'Bruker SAINT (Bruker, 2002)'
_computing_molecular_graphics 'Ortep-3 for Windows (Farrugia, 1997)'
_computing_publication_material 'WinGX publication routines (Farrugia, 1999)'
_computing_structure_refinement 'SHELXL-97 (Sheldrick, 1997)'
_computing_structure_solution 'SIR97 (Altomare et al., 1999)'
_diffrn_ambient_temperature 100(2)
_diffrn_detector 'CCD plate'
_diffrn_measured_fraction_theta_full 0.995
_diffrn_measured_fraction_theta_max 0.995
_diffrn_measurement_device_type 'APEXII, Bruker-AXS'
_diffrn_measurement_method 'CCD rotation images, thin slices'
_diffrn_radiation_monochromator graphite
_diffrn_radiation_probe x-ray
_diffrn_radiation_type MoK\a
_diffrn_radiation_wavelength 0.71073
_diffrn_reflns_av_R_equivalents 0.0362
_diffrn_reflns_av_unetI/netI 0.0367
_diffrn_reflns_limit_h_max 8
_diffrn_reflns_limit_h_min -6
_diffrn_reflns_limit_k_max 10
_diffrn_reflns_limit_k_min -9
_diffrn_reflns_limit_l_max 26
_diffrn_reflns_limit_l_min -26
_diffrn_reflns_number 7767
_diffrn_reflns_theta_full 27.48
_diffrn_reflns_theta_max 27.48
_diffrn_reflns_theta_min 3.46
_exptl_absorpt_coefficient_mu 0.078
_exptl_absorpt_correction_T_max 0.969
_exptl_absorpt_correction_T_min 0.754
_exptl_absorpt_correction_type multi-scan
_exptl_absorpt_process_details
;
  [Sheldrick, G.M. (2002). SADABS Bruker AXS Inc., Madison, Wisconsin, USA]
;
_exptl_crystal_colour colourless
_exptl_crystal_density_diffrn 1.244
_exptl_crystal_density_method 'not measured'
_exptl_crystal_description prism
_exptl_crystal_F_000 416
_exptl_crystal_size_max 0.57
_exptl_crystal_size_mid 0.45
_exptl_crystal_size_min 0.41
_refine_diff_density_max 0.292
_refine_diff_density_min -0.231
_refine_diff_density_rms 0.05
_refine_ls_abs_structure_details 'Flack H D (1983), Acta Cryst. A39, 876-881'
_refine_ls_abs_structure_Flack -10(10)
_refine_ls_extinction_method none
_refine_ls_goodness_of_fit_ref 1.06
_refine_ls_hydrogen_treatment constr
_refine_ls_matrix_type full
_refine_ls_number_parameters 265
_refine_ls_number_reflns 2534
_refine_ls_number_restraints 1
_refine_ls_restrained_S_all 1.059
_refine_ls_R_factor_all 0.0457
_refine_ls_R_factor_gt 0.0438
_refine_ls_shift/su_max 0.008
_refine_ls_shift/su_mean 0.001
_refine_ls_structure_factor_coef Fsqd
_refine_ls_weighting_details 'calc w=1/[\s^2^(Fo^2^)+(0.0635P)^2^+0.4497P] where P=(Fo^2^+2Fc^2^)/3'
_refine_ls_weighting_scheme calc
_refine_ls_wR_factor_gt 0.1149
_refine_ls_wR_factor_ref 0.1162
_reflns_number_gt 2433
_reflns_number_total 2534
_reflns_threshold_expression >2sigma(I)
_cod_data_source_file jo6b01419_si_005.cif
_cod_data_source_block Zn83
_cod_original_sg_symbol_H-M 'P 21'
_cod_database_code 4037076

loop_
_symmetry_equiv_pos_as_xyz
'x, y, z'
'-x, y+1/2, -z'

loop_
_atom_site_label
_atom_site_type_symbol
_atom_site_fract_x
_atom_site_fract_y
_atom_site_fract_z
_atom_site_U_iso_or_equiv
_atom_site_adp_type
_atom_site_occupancy
_atom_site_symmetry_multiplicity
_atom_site_calc_flag
_atom_site_refinement_flags
C1 C 0.3366(4) -0.0903(3) 0.16956(12) 0.0138(5) Uani 1 1 d .
H1 H 0.2112 -0.0564 0.1404 0.017 Uiso 1 1 calc R
C2 C 0.4458(4) -0.2373(4) 0.13834(13) 0.0203(5) Uani 1 1 d .
H2A H 0.4783 -0.21 0.0931 0.03 Uiso 1 1 calc R
H2B H 0.3503 -0.333 0.1383 0.03 Uiso 1 1 calc R
H2C H 0.5787 -0.2631 0.1637 0.03 Uiso 1 1 calc R
C3 C 0.2559(4) -0.1500(3) 0.23477(12) 0.0141(5) Uani 1 1 d .
C4 C 0.0530(4) -0.2189(4) 0.23678(12) 0.0188(5) Uani 1 1 d .
H4 H -0.0421 -0.2132 0.199 0.023 Uiso 1 1 calc R
C5 C -0.0126(5) -0.2959(4) 0.29332(15) 0.0241(6) Uani 1 1 d .
H5 H -0.1515 -0.3429 0.2938 0.029 Uiso 1 1 calc R
C6 C 0.1233(5) -0.3043(4) 0.34882(13) 0.0227(6) Uani 1 1 d .
H6 H 0.0802 -0.3595 0.3871 0.027 Uiso 1 1 calc R
C7 C 0.3239(4) -0.2308(4) 0.34795(12) 0.0212(5) Uani 1 1 d .
H7 H 0.4164 -0.2332 0.3863 0.025 Uiso 1 1 calc R
C8 C 0.3907(4) -0.1539(3) 0.29140(12) 0.0186(5) Uani 1 1 d .
H8 H 0.5279 -0.1041 0.2914 0.022 Uiso 1 1 calc R
N9 N 0.4808(3) 0.0524(3) 0.17939(10) 0.0122(4) Uani 1 1 d .
C10 C 0.6131(4) 0.0872(3) 0.12335(12) 0.0149(5) Uani 1 1 d .
H10A H 0.6998 -0.0115 0.1144 0.018 Uiso 1 1 calc R
H10B H 0.713 0.178 0.1355 0.018 Uiso 1 1 calc R
C11 C 0.4831(4) 0.1349(4) 0.06028(11) 0.0170(5) Uani 1 1 d .
H11A H 0.5791 0.1876 0.0293 0.02 Uiso 1 1 calc R
H11B H 0.4234 0.0341 0.0391 0.02 Uiso 1 1 calc R
C12 C 0.3030(4) 0.2515(3) 0.07382(12) 0.0153(5) Uani 1 1 d .
C13 C 0.1895(4) 0.3302(4) 0.02188(12) 0.0190(5) Uani 1 1 d .
H13 H 0.2286 0.31 -0.0218 0.023 Uiso 1 1 calc R
C14 C 0.0222(4) 0.4365(4) 0.03238(13) 0.0198(5) Uani 1 1 d .
H14 H -0.0512 0.4896 -0.0037 0.024 Uiso 1 1 calc R
C15 C -0.0373(4) 0.4650(3) 0.09585(13) 0.0189(5) Uani 1 1 d .
H15 H -0.1521 0.5377 0.1036 0.023 Uiso 1 1 calc R
C16 C 0.0712(4) 0.3869(3) 0.14825(12) 0.0155(5) Uani 1 1 d .
H16 H 0.0292 0.4067 0.1917 0.019 Uiso 1 1 calc R
C17 C 0.2407(4) 0.2801(3) 0.13814(11) 0.0137(5) Uani 1 1 d .
C18 C 0.3620(4) 0.2007(3) 0.19683(11) 0.0141(5) Uani 1 1 d .
H18 H 0.254 0.1668 0.2287 0.017 Uiso 1 1 calc R
C19 C 0.5079(4) 0.3328(3) 0.23112(11) 0.0145(5) Uani 1 1 d .
H19A H 0.6161 0.3683 0.2002 0.017 Uiso 1 1 calc R
H19B H 0.4197 0.4301 0.241 0.017 Uiso 1 1 calc R
C20 C 0.6220(4) 0.2748(3) 0.29417(11) 0.0131(5) Uani 1 1 d .
C21 C 0.8097(4) 0.1846(3) 0.29416(12) 0.0148(5) Uani 1 1 d .
H21 H 0.8673 0.1554 0.2535 0.018 Uiso 1 1 calc R
C22 C 0.9162(4) 0.1355(3) 0.35313(11) 0.0137(5) Uani 1 1 d .
H22 H 1.0452 0.0742 0.3523 0.016 Uiso 1 1 calc R
C23 C 0.8327(4) 0.1767(3) 0.41254(11) 0.0118(5) Uani 1 1 d .
C24 C 0.6373(3) 0.2628(3) 0.41315(11) 0.0111(4) Uani 1 1 d .
C25 C 0.5360(4) 0.3132(3) 0.35452(11) 0.0120(5) Uani 1 1 d .
H25 H 0.4068 0.3745 0.3552 0.014 Uiso 1 1 calc R
O26 O 0.9259(2) 0.1416(2) 0.47324(8) 0.0122(4) Uani 1 1 d .
C27 C 1.1043(4) 0.0317(3) 0.47546(12) 0.0152(5) Uani 1 1 d .
H27A H 1.0581 -0.0767 0.4591 0.023 Uiso 1 1 calc R
H27B H 1.1618 0.0215 0.5209 0.023 Uiso 1 1 calc R
H27C H 1.2152 0.0751 0.4479 0.023 Uiso 1 1 calc R
O28 O 0.5624(2) 0.2916(2) 0.47422(8) 0.0126(4) Uani 1 1 d .
C29 C 0.3866(4) 0.4024(3) 0.47788(12) 0.0148(5) Uani 1 1 d .
H29A H 0.4244 0.5088 0.459 0.022 Uiso 1 1 calc R
H29B H 0.3529 0.4176 0.5239 0.022 Uiso 1 1 calc R
H29C H 0.2618 0.3569 0.4533 0.022 Uiso 1 1 calc R

loop_
_atom_site_aniso_label
_atom_site_aniso_U_11
_atom_site_aniso_U_22
_atom_site_aniso_U_33
_atom_site_aniso_U_23
_atom_site_aniso_U_13
_atom_site_aniso_U_12
C1 0.0137(11) 0.0112(12) 0.0164(11) 0.0023(9) 0.0007(8) -0.0003(9)
C2 0.0220(12) 0.0147(13) 0.0246(12) -0.0043(11) 0.0064(10) -0.0038(11)
C3 0.0165(11) 0.0088(11) 0.0173(11) -0.0001(9) 0.0027(9) 0.0002(10)
C4 0.0178(12) 0.0166(12) 0.0221(11) -0.0001(11) 0.0016(9) -0.0007(10)
C5 0.0219(13) 0.0168(13) 0.0346(14) 0.0004(12) 0.0125(11) -0.0015(11)
C6 0.0319(14) 0.0152(13) 0.0219(12) 0.0042(10) 0.0114(10) 0.0035(12)
C7 0.0276(13) 0.0174(13) 0.0184(11) 0.0023(11) -0.0002(9) 0.0034(12)
C8 0.0209(12) 0.0152(13) 0.0195(12) 0.0024(10) -0.0002(10) -0.0008(10)
N9 0.0125(9) 0.0099(10) 0.0145(9) 0.0008(7) 0.0022(7) -0.0003(8)
C10 0.0123(11) 0.0150(12) 0.0176(11) -0.0002(9) 0.0033(9) -0.0006(9)
C11 0.0185(12) 0.0171(12) 0.0155(11) 0.0011(10) 0.0025(9) 0.0027(10)
C12 0.0132(11) 0.0135(12) 0.0193(11) 0.0012(10) 0.0012(8) -0.0036(9)
C13 0.0210(12) 0.0186(13) 0.0173(11) 0.0016(10) 0.0012(9) -0.0016(11)
C14 0.0197(12) 0.0160(13) 0.0232(12) 0.0044(11) -0.0045(10) 0.0006(10)
C15 0.0142(11) 0.0138(13) 0.0283(13) 0.0026(10) -0.0011(10) 0.0018(10)
C16 0.0131(11) 0.0145(12) 0.0190(11) 0.0019(9) 0.0016(9) -0.0031(9)
C17 0.0125(10) 0.0107(11) 0.0179(11) 0.0012(10) -0.0011(8) -0.0035(9)
C18 0.0129(11) 0.0127(11) 0.0167(11) 0.0007(9) 0.0005(9) 0.0009(10)
C19 0.0161(11) 0.0118(12) 0.0154(10) -0.0004(9) -0.0014(9) -0.0001(9)
C20 0.0111(10) 0.0095(11) 0.0183(10) 0.0008(9) -0.0029(8) -0.0018(9)
C21 0.0145(11) 0.0145(12) 0.0156(11) -0.0007(9) 0.0020(8) 0.0006(10)
C22 0.0080(10) 0.0119(11) 0.0212(11) 0.0012(10) 0.0003(8) 0.0014(9)
C23 0.0090(10) 0.0090(11) 0.0172(11) 0.0014(9) -0.0021(8) 0.0004(8)
C24 0.0082(9) 0.0089(10) 0.0164(10) -0.0025(9) 0.0013(8) -0.0017(9)
C25 0.0092(10) 0.0082(11) 0.0185(11) -0.0017(9) -0.0019(8) 0.0007(8)
O26 0.0085(7) 0.0114(8) 0.0165(8) 0.0008(7) -0.0011(6) 0.0045(7)
C27 0.0119(11) 0.0131(12) 0.0204(11) 0.0019(9) -0.0004(9) 0.0042(9)
O28 0.0100(7) 0.0127(9) 0.0152(7) -0.0003(7) 0.0018(6) 0.0036(7)
C29 0.0101(10) 0.0148(12) 0.0197(11) -0.0021(9) 0.0017(8) 0.0043(9)

loop_
_atom_type_symbol
_atom_type_description
_atom_type_scat_dispersion_real
_atom_type_scat_dispersion_imag
_atom_type_scat_source
C C 0.0033 0 'International Tables Vol C Tables 4.2.6.8 and 6.1.1.4'
H H 0 0 'International Tables Vol C Tables 4.2.6.8 and 6.1.1.4'
N N 0.0061 0 'International Tables Vol C Tables 4.2.6.8 and 6.1.1.4'
O O 0.0106 0 'International Tables Vol C Tables 4.2.6.8 and 6.1.1.4'

loop_
_geom_angle_atom_site_label_1
_geom_angle_atom_site_label_2
_geom_angle_atom_site_label_3
_geom_angle
N9 C1 C3 111.00(19)
N9 C1 C2 112.69(19)
C3 C1 C2 106.8(2)
N9 C1 H1 108.7
C3 C1 H1 108.8
C2 C1 H1 108.8
C1 C2 H2A 109.5
C1 C2 H2B 109.5
H2A C2 H2B 109.5
C1 C2 H2C 109.5
H2A C2 H2C 109.5
H2B C2 H2C 109.5
C4 C3 C8 118.8(2)
C4 C3 C1 119.8(2)
C8 C3 C1 121.0(2)
C3 C4 C5 120.9(2)
C3 C4 H4 119.6
C5 C4 H4 119.6
C6 C5 C4 120.3(3)
C6 C5 H5 119.9
C4 C5 H5 119.9
C5 C6 C7 119.2(2)
C5 C6 H6 120.4
C7 C6 H6 120.4
C8 C7 C6 120.7(2)
C8 C7 H7 119.6
C6 C7 H7 119.6
C7 C8 C3 120.0(2)
C7 C8 H8 120
C3 C8 H8 120
C18 N9 C10 110.00(19)
C18 N9 C1 111.27(18)
C10 N9 C1 114.19(19)
N9 C10 C11 113.7(2)
N9 C10 H10A 108.8
C11 C10 H10A 108.8
N9 C10 H10B 108.8
C11 C10 H10B 108.8
H10A C10 H10B 107.7
C12 C11 C10 112.0(2)
C12 C11 H11A 109.2
C10 C11 H11A 109.2
C12 C11 H11B 109.2
C10 C11 H11B 109.2
H11A C11 H11B 107.9
C13 C12 C17 118.4(2)
C13 C12 C11 120.3(2)
C17 C12 C11 121.3(2)
C14 C13 C12 121.9(2)
C14 C13 H13 119
C12 C13 H13 119.1
C13 C14 C15 119.4(2)
C13 C14 H14 120.3
C15 C14 H14 120.3
C14 C15 C16 119.9(2)
C14 C15 H15 120.1
C16 C15 H15 120
C15 C16 C17 121.1(2)
C15 C16 H16 119.4
C17 C16 H16 119.4
C16 C17 C12 119.3(2)
C16 C17 C18 120.0(2)
C12 C17 C18 120.7(2)
N9 C18 C17 113.26(19)
N9 C18 C19 112.45(19)
C17 C18 C19 108.6(2)
N9 C18 H18 107.4
C17 C18 H18 107.4
C19 C18 H18 107.4
C20 C19 C18 114.2(2)
C20 C19 H19A 108.7
C18 C19 H19A 108.7
C20 C19 H19B 108.7
C18 C19 H19B 108.7
H19A C19 H19B 107.6
C21 C20 C25 118.7(2)
C21 C20 C19 121.9(2)
C25 C20 C19 119.3(2)
C20 C21 C22 121.2(2)
C20 C21 H21 119.4
C22 C21 H21 119.4
C23 C22 C21 119.8(2)
C23 C22 H22 120.1
C21 C22 H22 120.1
O26 C23 C22 125.3(2)
O26 C23 C24 115.2(2)
C22 C23 C24 119.6(2)
O28 C24 C25 124.7(2)
O28 C24 C23 115.37(19)
C25 C24 C23 119.9(2)
C24 C25 C20 120.7(2)
C24 C25 H25 119.6
C20 C25 H25 119.6
C23 O26 C27 117.08(18)
O26 C27 H27A 109.5
O26 C27 H27B 109.5
H27A C27 H27B 109.5
O26 C27 H27C 109.5
H27A C27 H27C 109.5
H27B C27 H27C 109.5
C24 O28 C29 117.03(18)
O28 C29 H29A 109.5
O28 C29 H29B 109.5
H29A C29 H29B 109.5
O28 C29 H29C 109.5
H29A C29 H29C 109.5
H29B C29 H29C 109.5

loop_
_geom_bond_atom_site_label_1
_geom_bond_atom_site_label_2
_geom_bond_distance
C1 N9 1.476(3)
C1 C3 1.524(3)
C1 C2 1.530(4)
C1 H1 1
C2 H2A 0.98
C2 H2B 0.98
C2 H2C 0.98
C3 C4 1.390(3)
C3 C8 1.396(3)
C4 C5 1.391(4)
C4 H4 0.95
C5 C6 1.383(4)
C5 H5 0.95
C6 C7 1.391(4)
C6 H6 0.95
C7 C8 1.393(4)
C7 H7 0.95
C8 H8 0.95
N9 C18 1.468(3)
N9 C10 1.472(3)
C10 C11 1.536(3)
C10 H10A 0.99
C10 H10B 0.99
C11 C12 1.508(3)
C11 H11A 0.99
C11 H11B 0.99
C12 C13 1.400(3)
C12 C17 1.406(3)
C13 C14 1.382(4)
C13 H13 0.95
C14 C15 1.383(4)
C14 H14 0.95
C15 C16 1.389(3)
C15 H15 0.95
C16 C17 1.394(3)
C16 H16 0.95
C17 C18 1.527(3)
C18 C19 1.552(3)
C18 H18 1
C19 C20 1.514(3)
C19 H19A 0.99
C19 H19B 0.99
C20 C21 1.385(3)
C20 C25 1.402(3)
C21 C22 1.403(3)
C21 H21 0.95
C22 C23 1.383(3)
C22 H22 0.95
C23 O26 1.371(3)
C23 C24 1.410(3)
C24 O28 1.372(3)
C24 C25 1.386(3)
C25 H25 0.95
O26 C27 1.428(3)
C27 H27A 0.98
C27 H27B 0.98
C27 H27C 0.98
O28 C29 1.426(3)
C29 H29A 0.98
C29 H29B 0.98
C29 H29C 0.98

loop_
_geom_torsion_atom_site_label_1
_geom_torsion_atom_site_label_2
_geom_torsion_atom_site_label_3
_geom_torsion_atom_site_label_4
_geom_torsion
N9 C1 C3 C4 148.0(2)
C2 C1 C3 C4 -88.8(3)
N9 C1 C3 C8 -39.3(3)
C2 C1 C3 C8 83.9(3)
C8 C3 C4 C5 -2.4(4)
C1 C3 C4 C5 170.5(2)
C3 C4 C5 C6 0.4(4)
C4 C5 C6 C7 1.8(4)
C5 C6 C7 C8 -2.0(4)
C6 C7 C8 C3 0.0(4)
C4 C3 C8 C7 2.2(4)
C1 C3 C8 C7 -170.6(2)
C3 C1 N9 C18 -71.6(2)
C2 C1 N9 C18 168.63(19)
C3 C1 N9 C10 163.1(2)
C2 C1 N9 C10 43.4(3)
C18 N9 C10 C11 -62.6(3)
C1 N9 C10 C11 63.3(3)
N9 C10 C11 C12 42.3(3)
C10 C11 C12 C13 169.3(2)
C10 C11 C12 C17 -12.6(3)
C17 C12 C13 C14 1.2(4)
C11 C12 C13 C14 179.4(3)
C12 C13 C14 C15 -0.8(4)
C13 C14 C15 C16 0.1(4)
C14 C15 C16 C17 0.2(4)
C15 C16 C17 C12 0.2(4)
C15 C16 C17 C18 177.9(2)
C13 C12 C17 C16 -0.9(4)
C11 C12 C17 C16 -179.0(2)
C13 C12 C17 C18 -178.6(2)
C11 C12 C17 C18 3.3(4)
C10 N9 C18 C17 50.7(3)
C1 N9 C18 C17 -76.8(2)
C10 N9 C18 C19 -72.9(2)
C1 N9 C18 C19 159.55(18)
C16 C17 C18 N9 159.9(2)
C12 C17 C18 N9 -22.4(3)
C16 C17 C18 C19 -74.4(3)
C12 C17 C18 C19 103.3(3)
N9 C18 C19 C20 -59.4(3)
C17 C18 C19 C20 174.45(19)
C18 C19 C20 C21 82.4(3)
C18 C19 C20 C25 -97.6(3)
C25 C20 C21 C22 -1.7(4)
C19 C20 C21 C22 178.3(2)
C20 C21 C22 C23 0.4(4)
C21 C22 C23 O26 -177.3(2)
C21 C22 C23 C24 2.1(4)
O26 C23 C24 O28 -3.3(3)
C22 C23 C24 O28 177.2(2)
O26 C23 C24 C25 176.1(2)
C22 C23 C24 C25 -3.4(3)
O28 C24 C25 C20 -178.5(2)
C23 C24 C25 C20 2.1(3)
C21 C20 C25 C24 0.4(4)
C19 C20 C25 C24 -179.6(2)
C22 C23 O26 C27 -10.6(3)
C24 C23 O26 C27 170.0(2)
C25 C24 O28 C29 -10.1(3)
C23 C24 O28 C29 169.3(2)
